data_7232025
loop_
_publ_author_name
'Wang, Wenbo'
'Wang, Ruiying'
'Ge, Yafang'
'Wu, Benlai'

_publ_section_title
;
 Color tuning and white light emission by codoping in isostructural
 homochiral lanthanide metal--organic frameworks
;
_journal_issue 73
_journal_name_full 'RSC Advances'
_journal_page_first 42100
_journal_paper_doi 10.1039/C8RA06793G
_journal_volume 8
_journal_year 2018
_chemical_absolute_configuration rm
_chemical_formula_moiety 'C24 H30 N2 O16 Tb2, 2(Cl), 5(H2 O)'
_chemical_formula_sum 'C24 H40 Cl2 N2 O21 Tb2'
_chemical_formula_weight 1081.32
_chemical_name_common 'C24 H40 Cl2 N2 O21 Tb2'
_space_group_crystal_system triclinic
_space_group_IT_number 1
_space_group_name_Hall 'P 1'
_space_group_name_H-M_alt 'P 1'
_symmetry_space_group_name_Hall 'P 1'
_symmetry_space_group_name_H-M 'P 1'
_atom_sites_solution_hydrogens mixed
_audit_creation_method SHELXL-2017/1
_audit_update_record
;
2018-07-01 deposited with the CCDC.
2018-12-13 downloaded from the CCDC.
;
_cell_angle_alpha 105.072(3)
_cell_angle_beta 93.691(3)
_cell_angle_gamma 110.107(4)
_cell_formula_units_Z 1
_cell_length_a 9.6763(4)
_cell_length_b 10.0338(4)
_cell_length_c 10.9853(5)
_cell_measurement_reflns_used 8074
_cell_measurement_temperature 293(2)
_cell_measurement_theta_max 28.8060
_cell_measurement_theta_min 3.8660
_cell_volume 953.10(8)
_computing_structure_refinement 'SHELXL-2017/1 (Sheldrick, 2017)'
_diffrn_ambient_temperature 293(2)
_diffrn_measured_fraction_theta_full 0.998
_diffrn_measured_fraction_theta_max 0.998
_diffrn_measurement_device_type 'Bruker APEX-II CCD'
_diffrn_measurement_method '\f and \w scans'
_diffrn_radiation_type MoK\a
_diffrn_radiation_wavelength 0.71073
_diffrn_reflns_av_R_equivalents 0.0401
_diffrn_reflns_av_unetI/netI 0.0714
_diffrn_reflns_Laue_measured_fraction_full 0.998
_diffrn_reflns_Laue_measured_fraction_max 0.998
_diffrn_reflns_limit_h_max 12
_diffrn_reflns_limit_h_min -12
_diffrn_reflns_limit_k_max 12
_diffrn_reflns_limit_k_min -12
_diffrn_reflns_limit_l_max 13
_diffrn_reflns_limit_l_min -13
_diffrn_reflns_number 15548
_diffrn_reflns_point_group_measured_fraction_full 0.995
_diffrn_reflns_point_group_measured_fraction_max 0.993
_diffrn_reflns_theta_full 25.242
_diffrn_reflns_theta_max 26.372
_diffrn_reflns_theta_min 3.378
_diffrn_source 'fine-focus sealed tube'
_exptl_absorpt_coefficient_mu 3.901
_exptl_absorpt_correction_T_max 0.840
_exptl_absorpt_correction_T_min 0.673
_exptl_absorpt_correction_type multi-scan
_exptl_absorpt_process_details CrysAlisPro
_exptl_crystal_colour colourless
_exptl_crystal_density_diffrn 1.884
_exptl_crystal_description block
_exptl_crystal_F_000 530
_exptl_crystal_size_max 0.12
_exptl_crystal_size_mid 0.08
_exptl_crystal_size_min 0.05
_refine_diff_density_max 0.994
_refine_diff_density_min -0.778
_refine_diff_density_rms 0.142
_refine_ls_abs_structure_details
;
 Flack x determined using 2870 quotients [(I+)-(I-)]/[(I+)+(I-)]
 (Parsons, Flack and Wagner, Acta Cryst. B69 (2013) 249-259).
;
_refine_ls_abs_structure_Flack 0.25(2)
_refine_ls_extinction_method none
_refine_ls_goodness_of_fit_ref 1.060
_refine_ls_hydrogen_treatment mixed
_refine_ls_matrix_type full
_refine_ls_number_parameters 474
_refine_ls_number_reflns 7729
_refine_ls_number_restraints 129
_refine_ls_restrained_S_all 1.056
_refine_ls_R_factor_all 0.0505
_refine_ls_R_factor_gt 0.0415
_refine_ls_shift/su_max 0.044
_refine_ls_shift/su_mean 0.002
_refine_ls_structure_factor_coef Fsqd
_refine_ls_weighting_details 'w=1/[\s^2^(Fo^2^)+(0.0244P)^2^+2.0974P] where P=(Fo^2^+2Fc^2^)/3'
_refine_ls_weighting_scheme calc
_refine_ls_wR_factor_gt 0.0804
_refine_ls_wR_factor_ref 0.0865
_reflns_Friedel_coverage 0.991
_reflns_Friedel_fraction_full 0.992
_reflns_Friedel_fraction_max 0.989
_reflns_number_gt 6732
_reflns_number_total 7729
_reflns_threshold_expression 'I > 2\s(I)'
_cod_data_source_file c8ra06793g2.cif
_cod_data_source_block III
_cod_original_cell_volume 953.10(7)
_cod_database_code 7232025
_shelx_shelxl_version_number 2017/1
_shelx_space_group_comment
;
The symmetry employed for this shelxl refinement is uniquely defined
by the following loop, which should always be used as a source of
symmetry information in preference to the above space-group names.
They are only intended as comments.
;

loop_
_space_group_symop_operation_xyz
'x, y, z'

loop_
_atom_site_label
_atom_site_type_symbol
_atom_site_fract_x
_atom_site_fract_y
_atom_site_fract_z
_atom_site_U_iso_or_equiv
_atom_site_adp_type
_atom_site_occupancy
_atom_site_site_symmetry_order
_atom_site_calc_flag
_atom_site_refinement_flags_posn
_atom_site_refinement_flags_adp
Tb1 Tb 0.69419(5) 0.71488(5) 0.93849(5) 0.0206(3) Uani 1 1 d . .
Tb2 Tb 1.02913(5) 0.56891(5) 1.01391(5) 0.0205(3) Uani 1 1 d . .
Cl1 Cl 0.3300(13) 0.3629(11) 0.5451(9) 0.065(3) Uani 1 1 d . .
Cl2 Cl 0.3768(12) -0.0826(9) 0.4133(9) 0.051(2) Uani 1 1 d . .
O1 O 0.5688(16) 0.5380(15) 1.0378(13) 0.024(4) Uani 1 1 d . U
O2 O 0.7862(18) 0.5060(18) 1.0439(16) 0.025(4) Uani 1 1 d . U
O3 O 0.715(3) -0.031(2) 0.982(2) 0.043(7) Uani 1 1 d . .
O4 O 0.5424(19) -0.165(2) 1.0664(19) 0.027(5) Uani 1 1 d . .
O5 O 0.055(2) -0.198(2) 1.170(2) 0.027(5) Uani 1 1 d . .
O6 O -0.169(2) -0.171(2) 1.1504(18) 0.027(5) Uani 1 1 d . .
O7 O 0.440(2) 0.605(2) 0.821(2) 0.036(6) Uani 1 1 d . .
O8 O 0.689(3) 0.767(3) 0.738(2) 0.048(6) Uani 1 1 d D .
O9 O 0.1429(16) -0.2671(16) 0.8935(13) 0.025(4) Uani 1 1 d . U
O10 O -0.0567(19) -0.2159(19) 0.9235(16) 0.030(5) Uani 1 1 d . U
O11 O 0.005(2) 0.312(2) 0.968(2) 0.035(6) Uani 1 1 d . .
O12 O 0.178(2) 0.453(2) 0.8886(18) 0.028(5) Uani 1 1 d . .
O13 O 0.676(2) 0.492(2) 0.783(2) 0.029(5) Uani 1 1 d . .
O14 O 0.890(2) 0.461(2) 0.800(2) 0.036(5) Uani 1 1 d . .
O15 O 1.020(3) 0.512(2) 1.220(2) 0.052(6) Uani 1 1 d . .
O16 O 1.278(2) 0.674(2) 1.131(2) 0.027(5) Uani 1 1 d D .
O17 O -0.366(2) -0.212(2) 1.3457(17) 0.088(6) Uani 1 1 d . U
O18 O 0.4299(13) 0.7670(11) 0.6162(10) 0.050(3) Uani 1 1 d . .
O19 O 0.831(4) 0.778(4) 0.533(4) 0.283(16) Uani 1 1 d . U
O20 O 1.052(2) 0.689(2) 0.4700(17) 0.123(6) Uani 1 1 d . .
O21 O 1.1276(19) 0.5653(19) 0.6268(16) 0.079(5) Uani 1 1 d . U
N1 N 0.190(2) 0.079(2) 1.3014(19) 0.025(5) Uani 1 1 d D .
H1A H 0.233561 0.010921 1.295493 0.030 Uiso 1 1 calc R U
H1B H 0.237716 0.156116 1.373538 0.030 Uiso 1 1 calc R U
N2 N 0.531(2) 0.197(2) 0.6398(18) 0.023(5) Uani 1 1 d D .
H2A H 0.481639 0.260227 0.643409 0.027 Uiso 1 1 calc R U
H2B H 0.490358 0.120962 0.566075 0.027 Uiso 1 1 calc R U
C1 C 0.652(3) 0.467(3) 1.060(3) 0.021(6) Uani 1 1 d . U
C2 C 0.580(2) 0.331(2) 1.094(2) 0.025(7) Uani 1 1 d D .
C3 C 0.643(2) 0.223(2) 1.078(2) 0.017(5) Uani 1 1 d D U
H3 H 0.741311 0.242970 1.057901 0.020 Uiso 1 1 calc R U
C4 C 0.558(3) 0.085(2) 1.092(3) 0.027(7) Uani 1 1 d D .
C5 C 0.609(3) -0.046(2) 1.051(2) 0.022(5) Uani 1 1 d D U
C6 C 0.417(3) 0.052(2) 1.128(3) 0.028(7) Uani 1 1 d D .
H6 H 0.356610 -0.045115 1.127565 0.033 Uiso 1 1 calc R U
C7 C 0.372(3) 0.173(2) 1.166(3) 0.023(6) Uani 1 1 d D .
C8 C 0.445(2) 0.305(3) 1.139(2) 0.024(7) Uani 1 1 d D U
H8 H 0.401636 0.378185 1.151164 0.028 Uiso 1 1 calc R U
C9 C 0.208(2) 0.135(2) 1.1877(18) 0.023(5) Uani 1 1 d D U
H9A H 0.182779 0.224817 1.202265 0.028 Uiso 1 1 calc R U
H9B H 0.140102 0.057957 1.111071 0.028 Uiso 1 1 calc R U
C10 C 0.030(2) 0.009(2) 1.312(2) 0.018(6) Uani 1 1 d D .
H10 H 0.025843 -0.019620 1.392560 0.021 Uiso 1 1 calc R U
C11 C -0.0588(17) 0.1103(17) 1.3153(18) 0.053(5) Uani 1 1 d . .
H11A H -0.010000 0.202817 1.385613 0.079 Uiso 1 1 calc R U
H11B H -0.160476 0.059189 1.328205 0.079 Uiso 1 1 calc R U
H11C H -0.062756 0.133407 1.234042 0.079 Uiso 1 1 calc R U
C12 C -0.036(3) -0.134(3) 1.198(2) 0.021(6) Uani 1 1 d . .
C13 C 0.070(4) -0.189(3) 0.891(3) 0.024(7) Uani 1 1 d . U
C14 C 0.142(2) -0.046(3) 0.853(2) 0.022(6) Uani 1 1 d D .
C15 C 0.091(3) 0.069(2) 0.886(3) 0.027(6) Uani 1 1 d D .
H15 H 0.001746 0.054483 0.922138 0.032 Uiso 1 1 calc R U
C16 C 0.166(2) 0.206(2) 0.868(2) 0.016(6) Uani 1 1 d D .
C17 C 0.113(3) 0.327(2) 0.917(2) 0.022(5) Uani 1 1 d . U
C18 C 0.297(2) 0.222(3) 0.822(2) 0.020(6) Uani 1 1 d D U
H18 H 0.346807 0.311667 0.802562 0.024 Uiso 1 1 calc R U
C19 C 0.364(3) 0.117(2) 0.800(3) 0.020(5) Uani 1 1 d D U
C20 C 0.279(2) -0.022(2) 0.811(3) 0.026(7) Uani 1 1 d D .
H20 H 0.313761 -0.101303 0.788285 0.031 Uiso 1 1 calc R U
C21 C 0.507(3) 0.136(2) 0.7501(18) 0.025(6) Uani 1 1 d D U
H21A H 0.516634 0.037943 0.725103 0.030 Uiso 1 1 calc R U
H21B H 0.589750 0.202212 0.821684 0.030 Uiso 1 1 calc R U
C22 C 0.691(2) 0.280(3) 0.634(3) 0.036(8) Uani 1 1 d D .
H22 H 0.748930 0.214483 0.637989 0.043 Uiso 1 1 calc R U
C23 C 0.6997(19) 0.3144(18) 0.5088(14) 0.053(5) Uani 1 1 d . .
H23A H 0.661324 0.393364 0.510628 0.079 Uiso 1 1 calc R U
H23B H 0.639336 0.224954 0.438795 0.079 Uiso 1 1 calc R U
H23C H 0.803733 0.347683 0.495381 0.079 Uiso 1 1 calc R U
C24 C 0.758(3) 0.422(3) 0.747(2) 0.025(7) Uani 1 1 d D .
H16A H 1.288(13) 0.729(12) 1.205(5) 0.037 Uiso 1 1 d D U
H16B H 1.358(8) 0.719(12) 1.108(10) 0.037 Uiso 1 1 d D U
H8B H 0.693(16) 0.730(11) 0.661(5) 0.037 Uiso 1 1 d D U
H8A H 0.732(16) 0.858(4) 0.749(11) 0.037 Uiso 1 1 d D U

loop_
_atom_site_aniso_label
_atom_site_aniso_U_11
_atom_site_aniso_U_22
_atom_site_aniso_U_33
_atom_site_aniso_U_23
_atom_site_aniso_U_13
_atom_site_aniso_U_12
Tb1 0.0177(7) 0.0141(7) 0.0314(8) 0.0076(6) 0.0081(6) 0.0063(6)
Tb2 0.0167(7) 0.0130(7) 0.0323(8) 0.0072(6) 0.0083(6) 0.0052(5)
Cl1 0.101(7) 0.058(6) 0.034(4) -0.014(4) -0.016(4) 0.050(5)
Cl2 0.059(5) 0.035(4) 0.047(5) 0.003(4) -0.015(3) 0.016(3)
O1 0.024(4) 0.022(4) 0.025(4) 0.0079(17) 0.0049(15) 0.0086(18)
O2 0.024(4) 0.025(4) 0.027(4) 0.0070(19) 0.0069(16) 0.008(2)
O3 0.061(16) 0.018(11) 0.069(17) 0.023(11) 0.041(14) 0.025(11)
O4 0.012(9) 0.018(10) 0.047(13) 0.010(9) 0.001(8) 0.002(8)
O5 0.024(11) 0.017(9) 0.038(12) 0.003(8) 0.008(9) 0.011(8)
O6 0.016(11) 0.030(11) 0.029(10) -0.003(8) -0.006(8) 0.012(9)
O7 0.029(12) 0.038(13) 0.039(13) 0.015(10) 0.010(10) 0.007(10)
O8 0.055(12) 0.065(14) 0.029(11) 0.030(10) 0.018(9) 0.013(10)
O9 0.026(4) 0.024(4) 0.027(4) 0.0086(18) 0.0048(15) 0.0096(19)
O10 0.028(5) 0.030(5) 0.030(5) 0.009(2) 0.0074(16) 0.010(2)
O11 0.026(12) 0.029(12) 0.059(16) 0.021(11) 0.030(11) 0.014(10)
O12 0.039(12) 0.015(10) 0.043(12) 0.015(9) 0.029(9) 0.018(9)
O13 0.022(10) 0.021(10) 0.034(12) -0.003(8) -0.001(9) 0.008(8)
O14 0.026(13) 0.030(12) 0.049(13) 0.013(10) 0.017(10) 0.005(9)
O15 0.063(14) 0.039(12) 0.062(15) 0.024(11) 0.016(11) 0.023(11)
O16 0.012(10) 0.026(11) 0.034(12) -0.001(9) -0.002(8) 0.005(8)
O17 0.088(6) 0.091(6) 0.088(6) 0.027(3) 0.016(3) 0.034(3)
O18 0.067(8) 0.049(7) 0.041(6) 0.018(5) 0.005(6) 0.026(6)
O19 0.283(17) 0.285(17) 0.282(17) 0.086(6) 0.049(4) 0.106(7)
O20 0.158(19) 0.110(14) 0.089(13) 0.022(11) 0.022(12) 0.042(13)
O21 0.078(5) 0.080(5) 0.078(5) 0.022(3) 0.016(3) 0.030(3)
N1 0.022(12) 0.019(11) 0.035(11) 0.007(9) 0.013(9) 0.008(9)
N2 0.019(11) 0.019(11) 0.018(9) -0.006(8) 0.000(8) 0.000(9)
C1 0.021(6) 0.020(6) 0.022(6) 0.006(2) 0.0046(18) 0.008(3)
C2 0.042(17) 0.009(12) 0.025(14) -0.001(10) 0.010(12) 0.015(12)
C3 0.017(5) 0.016(5) 0.017(5) 0.005(2) 0.0027(17) 0.006(2)
C4 0.034(18) 0.017(14) 0.036(16) 0.008(12) 0.011(13) 0.016(13)
C5 0.022(6) 0.021(6) 0.022(6) 0.007(2) 0.0038(17) 0.008(2)
C6 0.032(10) 0.010(8) 0.048(12) 0.017(7) 0.017(8) 0.008(7)
C7 0.017(8) 0.021(8) 0.031(11) 0.008(7) 0.009(7) 0.005(6)
C8 0.024(7) 0.023(7) 0.024(7) 0.007(2) 0.0038(19) 0.009(3)
C9 0.023(6) 0.022(6) 0.024(6) 0.007(2) 0.0045(17) 0.009(2)
C10 0.014(13) 0.012(12) 0.019(12) -0.002(9) -0.001(10) -0.001(10)
C11 0.031(9) 0.038(9) 0.082(13) 0.004(9) 0.021(9) 0.012(7)
C12 0.027(16) 0.011(13) 0.018(12) -0.001(10) 0.003(11) 0.000(11)
C13 0.024(7) 0.023(7) 0.024(7) 0.007(2) 0.0048(18) 0.009(3)
C14 0.006(12) 0.030(15) 0.032(15) 0.020(12) 0.005(10) 0.003(10)
C15 0.015(8) 0.024(9) 0.038(12) 0.003(7) 0.004(7) 0.009(7)
C16 0.017(14) 0.016(13) 0.018(12) 0.009(10) 0.005(10) 0.007(11)
C17 0.022(6) 0.021(6) 0.022(6) 0.007(2) 0.0038(17) 0.008(2)
C18 0.020(6) 0.020(6) 0.020(6) 0.006(2) 0.0035(18) 0.007(3)
C19 0.020(6) 0.020(6) 0.020(6) 0.006(2) 0.0035(17) 0.007(2)
C20 0.036(11) 0.009(8) 0.041(11) 0.009(6) 0.023(7) 0.014(6)
C21 0.025(6) 0.025(6) 0.026(6) 0.007(2) 0.0050(17) 0.009(3)
C22 0.024(16) 0.039(18) 0.037(16) 0.003(13) 0.020(13) 0.005(14)
C23 0.053(11) 0.050(10) 0.031(9) 0.007(8) 0.016(8) -0.007(8)
C24 0.018(15) 0.026(15) 0.037(15) 0.019(12) 0.017(12) 0.007(12)

loop_
_atom_type_symbol
_atom_type_description
_atom_type_scat_dispersion_real
_atom_type_scat_dispersion_imag
_atom_type_scat_source
C C 0.0033 0.0016 'International Tables Vol C Tables 4.2.6.8 and 6.1.1.4'
H H 0.0000 0.0000 'International Tables Vol C Tables 4.2.6.8 and 6.1.1.4'
N N 0.0061 0.0033 'International Tables Vol C Tables 4.2.6.8 and 6.1.1.4'
O O 0.0106 0.0060 'International Tables Vol C Tables 4.2.6.8 and 6.1.1.4'
Cl Cl 0.1484 0.1585 'International Tables Vol C Tables 4.2.6.8 and 6.1.1.4'
Tb Tb -0.1723 4.1537 'International Tables Vol C Tables 4.2.6.8 and 6.1.1.4'

loop_
_geom_angle_atom_site_label_1
_geom_angle_atom_site_label_2
_geom_angle_atom_site_label_3
_geom_angle
_geom_angle_site_symmetry_1
_geom_angle_site_symmetry_3
O10 Tb1 O1 124.2(6) 1_665 .
O10 Tb1 O13 83.0(7) 1_665 .
O1 Tb1 O13 79.5(6) . .
O10 Tb1 O6 72.7(6) 1_665 1_665
O1 Tb1 O6 79.5(6) . 1_665
O13 Tb1 O6 130.2(7) . 1_665
O10 Tb1 O8 80.0(7) 1_665 .
O1 Tb1 O8 141.8(7) . .
O13 Tb1 O8 74.5(8) . .
O6 Tb1 O8 138.6(8) 1_665 .
O10 Tb1 O3 90.3(7) 1_665 1_565
O1 Tb1 O3 129.0(6) . 1_565
O13 Tb1 O3 147.3(8) . 1_565
O6 Tb1 O3 76.8(8) 1_665 1_565
O8 Tb1 O3 72.8(9) . 1_565
O10 Tb1 O7 145.8(6) 1_665 .
O1 Tb1 O7 76.2(6) . .
O13 Tb1 O7 73.7(7) . .
O6 Tb1 O7 141.4(7) 1_665 .
O8 Tb1 O7 70.0(8) . .
O3 Tb1 O7 96.0(8) 1_565 .
O10 Tb1 O4 134.7(6) 1_665 1_565
O1 Tb1 O4 77.0(6) . 1_565
O13 Tb1 O4 142.3(7) . 1_565
O6 Tb1 O4 73.4(6) 1_665 1_565
O8 Tb1 O4 107.9(7) . 1_565
O3 Tb1 O4 53.1(7) 1_565 1_565
O7 Tb1 O4 72.3(7) . 1_565
O10 Tb1 C5 114.0(6) 1_665 1_565
O1 Tb1 C5 101.9(6) . 1_565
O13 Tb1 C5 156.1(7) . 1_565
O6 Tb1 C5 72.8(6) 1_665 1_565
O8 Tb1 C5 91.4(8) . 1_565
O3 Tb1 C5 27.7(7) 1_565 1_565
O7 Tb1 C5 83.4(7) . 1_565
O4 Tb1 C5 25.4(6) 1_565 1_565
O10 Tb1 C1 101.1(7) 1_665 .
O1 Tb1 C1 23.6(7) . .
O13 Tb1 C1 69.4(7) . .
O6 Tb1 C1 73.5(7) 1_665 .
O8 Tb1 C1 143.4(8) . .
O3 Tb1 C1 143.1(8) 1_565 .
O7 Tb1 C1 93.9(7) . .
O4 Tb1 C1 97.1(7) 1_565 .
C5 Tb1 C1 119.9(7) 1_565 .
O2 Tb2 O16 141.4(6) . .
O2 Tb2 O9 124.2(6) . 1_665
O16 Tb2 O9 81.4(6) . 1_665
O2 Tb2 O14 76.6(6) . .
O16 Tb2 O14 142.0(7) . .
O9 Tb2 O14 72.8(6) 1_665 .
O2 Tb2 O11 90.6(6) . 1_655
O16 Tb2 O11 96.1(7) . 1_655
O9 Tb2 O11 125.7(6) 1_665 1_655
O14 Tb2 O11 78.0(8) . 1_655
O2 Tb2 O12 137.6(6) . 1_655
O16 Tb2 O12 72.1(7) . 1_655
O9 Tb2 O12 74.8(5) 1_665 1_655
O14 Tb2 O12 74.5(7) . 1_655
O11 Tb2 O12 53.5(6) 1_655 1_655
O2 Tb2 O5 81.9(7) . 1_665
O16 Tb2 O5 73.0(7) . 1_665
O9 Tb2 O5 82.2(6) 1_665 1_665
O14 Tb2 O5 128.4(7) . 1_665
O11 Tb2 O5 149.0(7) 1_655 1_665
O12 Tb2 O5 140.5(7) 1_655 1_665
O2 Tb2 O15 73.5(7) . .
O16 Tb2 O15 72.1(8) . .
O9 Tb2 O15 149.3(7) 1_665 .
O14 Tb2 O15 137.9(8) . .
O11 Tb2 O15 73.5(8) 1_655 .
O12 Tb2 O15 110.2(7) 1_655 .
O5 Tb2 O15 75.5(7) 1_665 .
O2 Tb2 C17 114.6(6) . 1_655
O16 Tb2 C17 82.0(7) . 1_655
O9 Tb2 C17 102.6(6) 1_665 1_655
O14 Tb2 C17 77.2(7) . 1_655
O11 Tb2 C17 25.3(6) 1_655 1_655
O12 Tb2 C17 28.5(6) 1_655 1_655
O5 Tb2 C17 153.5(7) 1_665 1_655
O15 Tb2 C17 89.1(7) . 1_655
O2 Tb2 C13 102.6(7) . 1_665
O16 Tb2 C13 95.1(8) . 1_665
O9 Tb2 C13 23.0(7) 1_665 1_665
O14 Tb2 C13 71.1(7) . 1_665
O11 Tb2 C13 142.1(7) 1_655 1_665
O12 Tb2 C13 96.5(7) 1_655 1_665
O5 Tb2 C13 68.8(7) 1_665 1_665
O15 Tb2 C13 144.2(7) . 1_665
C17 Tb2 C13 123.0(7) 1_655 1_665
C1 O1 Tb1 109.7(16) . .
C1 O2 Tb2 178.3(18) . .
C5 O3 Tb1 94.0(13) . 1_545
C5 O4 Tb1 92.8(14) . 1_545
C12 O5 Tb2 132.4(17) . 1_445
C12 O6 Tb1 133.9(17) . 1_445
Tb1 O8 H8B 142(9) . .
Tb1 O8 H8A 111(8) . .
H8B O8 H8A 102(2) . .
C13 O9 Tb2 107.4(17) . 1_445
C13 O10 Tb1 168.0(19) . 1_445
C17 O11 Tb2 95.0(15) . 1_455
C17 O12 Tb2 90.9(13) . 1_455
C24 O13 Tb1 138.2(19) . .
C24 O14 Tb2 136.8(18) . .
Tb2 O16 H16A 115(9) . .
Tb2 O16 H16B 129(9) . .
H16A O16 H16B 101(2) . .
C10 N1 C9 112.2(19) . .
C10 N1 H1A 109.2 . .
C9 N1 H1A 109.2 . .
C10 N1 H1B 109.2 . .
C9 N1 H1B 109.2 . .
H1A N1 H1B 107.9 . .
C21 N2 C22 115(2) . .
C21 N2 H2A 108.5 . .
C22 N2 H2A 108.5 . .
C21 N2 H2B 108.5 . .
C22 N2 H2B 108.5 . .
H2A N2 H2B 107.5 . .
O2 C1 O1 122(3) . .
O2 C1 C2 121(2) . .
O1 C1 C2 117(2) . .
O2 C1 Tb1 75.9(16) . .
O1 C1 Tb1 46.7(12) . .
C2 C1 Tb1 160.3(19) . .
C8 C2 C3 119(2) . .
C8 C2 C1 120.3(19) . .
C3 C2 C1 120(2) . .
C2 C3 C4 118(2) . .
C2 C3 H3 121.2 . .
C4 C3 H3 121.2 . .
C6 C4 C3 123.7(19) . .
C6 C4 C5 115.9(18) . .
C3 C4 C5 120.1(18) . .
O4 C5 O3 120.1(19) . .
O4 C5 C4 122(2) . .
O3 C5 C4 116.6(19) . .
O4 C5 Tb1 61.8(12) . 1_545
O3 C5 Tb1 58.3(11) . 1_545
C4 C5 Tb1 171.1(16) . 1_545
C4 C6 C7 115.7(19) . .
C4 C6 H6 122.2 . .
C7 C6 H6 122.2 . .
C8 C7 C6 121(2) . .
C8 C7 C9 118.8(18) . .
C6 C7 C9 116.1(18) . .
C7 C8 C2 121(2) . .
C7 C8 H8 119.5 . .
C2 C8 H8 119.5 . .
N1 C9 C7 108.8(17) . .
N1 C9 H9A 109.9 . .
C7 C9 H9A 109.9 . .
N1 C9 H9B 109.9 . .
C7 C9 H9B 109.9 . .
H9A C9 H9B 108.3 . .
N1 C10 C11 114.4(18) . .
N1 C10 C12 105.8(19) . .
C11 C10 C12 111.7(19) . .
N1 C10 H10 108.2 . .
C11 C10 H10 108.2 . .
C12 C10 H10 108.2 . .
C10 C11 H11A 109.5 . .
C10 C11 H11B 109.5 . .
H11A C11 H11B 109.5 . .
C10 C11 H11C 109.5 . .
H11A C11 H11C 109.5 . .
H11B C11 H11C 109.5 . .
O6 C12 O5 130(2) . .
O6 C12 C10 116(2) . .
O5 C12 C10 113(2) . .
O9 C13 O10 123(3) . .
O9 C13 C14 118(3) . .
O10 C13 C14 119(2) . .
O9 C13 Tb2 49.6(13) . 1_445
O10 C13 Tb2 74.6(16) . 1_445
C14 C13 Tb2 161.3(18) . 1_445
C15 C14 C20 120(2) . .
C15 C14 C13 120.9(19) . .
C20 C14 C13 118.0(19) . .
C14 C15 C16 122(2) . .
C14 C15 H15 119.1 . .
C16 C15 H15 119.1 . .
C18 C16 C15 116(2) . .
C18 C16 C17 125.2(18) . .
C15 C16 C17 118.5(17) . .
O11 C17 O12 120(2) . .
O11 C17 C16 123(2) . .
O12 C17 C16 117.1(19) . .
O11 C17 Tb2 59.7(13) . 1_455
O12 C17 Tb2 60.6(11) . 1_455
C16 C17 Tb2 176.7(16) . 1_455
C16 C18 C19 126(2) . .
C16 C18 H18 117.2 . .
C19 C18 H18 117.2 . .
C20 C19 C18 116(2) . .
C20 C19 C21 119.0(18) . .
C18 C19 C21 124.5(18) . .
C19 C20 C14 121(2) . .
C19 C20 H20 119.6 . .
C14 C20 H20 119.6 . .
C19 C21 N2 118.8(19) . .
C19 C21 H21A 107.6 . .
N2 C21 H21A 107.6 . .
C19 C21 H21B 107.6 . .
N2 C21 H21B 107.6 . .
H21A C21 H21B 107.1 . .
N2 C22 C23 109(2) . .
N2 C22 C24 109.8(19) . .
C23 C22 C24 111(2) . .
N2 C22 H22 108.9 . .
C23 C22 H22 108.9 . .
C24 C22 H22 108.9 . .
C22 C23 H23A 109.5 . .
C22 C23 H23B 109.5 . .
H23A C23 H23B 109.5 . .
C22 C23 H23C 109.5 . .
H23A C23 H23C 109.5 . .
H23B C23 H23C 109.5 . .
O13 C24 O14 124(2) . .
O13 C24 C22 118(3) . .
O14 C24 C22 118(2) . .

loop_
_geom_bond_atom_site_label_1
_geom_bond_atom_site_label_2
_geom_bond_distance
_geom_bond_site_symmetry_2
Tb1 O10 2.297(18) 1_665
Tb1 O1 2.348(14) .
Tb1 O13 2.38(2) .
Tb1 O6 2.380(19) 1_665
Tb1 O8 2.392(19) .
Tb1 O3 2.403(19) 1_565
Tb1 O7 2.43(2) .
Tb1 O4 2.485(19) 1_565
Tb1 C5 2.817(19) 1_565
Tb1 C1 3.04(3) .
Tb2 O2 2.285(17) .
Tb2 O16 2.387(18) .
Tb2 O9 2.397(14) 1_665
Tb2 O14 2.41(2) .
Tb2 O11 2.42(2) 1_655
Tb2 O12 2.430(18) 1_655
Tb2 O5 2.44(2) 1_665
Tb2 O15 2.47(2) .
Tb2 C17 2.79(2) 1_655
Tb2 C13 3.00(3) 1_665
O1 C1 1.29(3) .
O2 C1 1.26(3) .
O3 C5 1.31(3) .
O4 C5 1.21(3) .
O5 C12 1.26(3) .
O6 C12 1.24(3) .
O8 H8B 0.839(15) .
O8 H8A 0.838(15) .
O9 C13 1.23(3) .
O10 C13 1.26(4) .
O11 C17 1.20(3) .
O12 C17 1.33(3) .
O13 C24 1.25(3) .
O14 C24 1.26(3) .
O16 H16A 0.839(15) .
O16 H16B 0.839(15) .
N1 C10 1.488(12) .
N1 C9 1.494(12) .
N1 H1A 0.9100 .
N1 H1B 0.9100 .
N2 C21 1.492(12) .
N2 C22 1.499(12) .
N2 H2A 0.9100 .
N2 H2B 0.9100 .
C1 C2 1.47(3) .
C2 C8 1.391(12) .
C2 C3 1.395(12) .
C3 C4 1.403(12) .
C3 H3 0.9500 .
C4 C6 1.400(12) .
C4 C5 1.524(14) .
C6 C7 1.401(12) .
C6 H6 0.9500 .
C7 C8 1.387(12) .
C7 C9 1.54(3) .
C8 H8 0.9500 .
C9 H9A 0.9900 .
C9 H9B 0.9900 .
C10 C11 1.53(3) .
C10 C12 1.540(19) .
C10 H10 1.0000 .
C11 H11A 0.9800 .
C11 H11B 0.9800 .
C11 H11C 0.9800 .
C13 C14 1.54(3) .
C14 C15 1.386(12) .
C14 C20 1.397(12) .
C15 C16 1.389(12) .
C15 H15 0.9500 .
C16 C18 1.378(12) .
C16 C17 1.46(2) .
C18 C19 1.395(12) .
C18 H18 0.9500 .
C19 C20 1.391(12) .
C19 C21 1.49(3) .
C20 H20 0.9500 .
C21 H21A 0.9900 .
C21 H21B 0.9900 .
C22 C23 1.50(3) .
C22 C24 1.532(14) .
C22 H22 1.0000 .
C23 H23A 0.9800 .
C23 H23B 0.9800 .
C23 H23C 0.9800 .

loop_
_geom_torsion_atom_site_label_1
_geom_torsion_atom_site_label_2
_geom_torsion_atom_site_label_3
_geom_torsion_atom_site_label_4
_geom_torsion
_geom_torsion_site_symmetry_1
_geom_torsion_site_symmetry_4
Tb1 O1 C1 O2 8(3) . .
Tb1 O1 C1 C2 -166.3(17) . .
O2 C1 C2 C8 166(3) . .
O1 C1 C2 C8 -19(4) . .
Tb1 C1 C2 C8 -50(6) . .
O2 C1 C2 C3 -16(4) . .
O1 C1 C2 C3 158(2) . .
Tb1 C1 C2 C3 128(5) . .
C8 C2 C3 C4 8(4) . .
C1 C2 C3 C4 -170(2) . .
C2 C3 C4 C6 -4(4) . .
C2 C3 C4 C5 169(2) . .
Tb1 O4 C5 O3 2(2) 1_545 .
Tb1 O4 C5 C4 171(2) 1_545 .
Tb1 O3 C5 O4 -2(3) 1_545 .
Tb1 O3 C5 C4 -171.6(18) 1_545 .
C6 C4 C5 O4 -10(4) . .
C3 C4 C5 O4 177(3) . .
C6 C4 C5 O3 160(3) . .
C3 C4 C5 O3 -13(4) . .
C3 C4 C6 C7 -7(4) . .
C5 C4 C6 C7 179(2) . .
C4 C6 C7 C8 15(4) . .
C4 C6 C7 C9 171(3) . .
C6 C7 C8 C2 -12(4) . .
C9 C7 C8 C2 -167(2) . .
C3 C2 C8 C7 -1(4) . .
C1 C2 C8 C7 177(2) . .
C10 N1 C9 C7 -167.6(18) . .
C8 C7 C9 N1 -136(2) . .
C6 C7 C9 N1 67(3) . .
C9 N1 C10 C11 -56(3) . .
C9 N1 C10 C12 68(3) . .
Tb1 O6 C12 O5 -38(5) 1_445 .
Tb1 O6 C12 C10 144.8(19) 1_445 .
Tb2 O5 C12 O6 -1(5) 1_445 .
Tb2 O5 C12 C10 176.1(17) 1_445 .
N1 C10 C12 O6 -146(2) . .
C11 C10 C12 O6 -21(3) . .
N1 C10 C12 O5 36(3) . .
C11 C10 C12 O5 161(2) . .
Tb2 O9 C13 O10 -13(3) 1_445 .
Tb2 O9 C13 C14 163.1(18) 1_445 .
Tb1 O10 C13 O9 -100(9) 1_445 .
Tb1 O10 C13 C14 84(9) 1_445 .
Tb1 O10 C13 Tb2 -110(9) 1_445 1_445
O9 C13 C14 C15 -159(2) . .
O10 C13 C14 C15 17(4) . .
Tb2 C13 C14 C15 -115(5) 1_445 .
O9 C13 C14 C20 7(4) . .
O10 C13 C14 C20 -177(3) . .
Tb2 C13 C14 C20 51(6) 1_445 .
C20 C14 C15 C16 5(4) . .
C13 C14 C15 C16 171(2) . .
C14 C15 C16 C18 -3(4) . .
C14 C15 C16 C17 -174(2) . .
Tb2 O11 C17 O12 -10(2) 1_455 .
Tb2 O11 C17 C16 178(2) 1_455 .
Tb2 O12 C17 O11 10(2) 1_455 .
Tb2 O12 C17 C16 -177.2(18) 1_455 .
C18 C16 C17 O11 -172(3) . .
C15 C16 C17 O11 -2(4) . .
C18 C16 C17 O12 15(4) . .
C15 C16 C17 O12 -174(2) . .
C15 C16 C18 C19 -5(4) . .
C17 C16 C18 C19 166(2) . .
C16 C18 C19 C20 9(4) . .
C16 C18 C19 C21 -180(3) . .
C18 C19 C20 C14 -7(4) . .
C21 C19 C20 C14 -178(3) . .
C15 C14 C20 C19 0(4) . .
C13 C14 C20 C19 -167(2) . .
C20 C19 C21 N2 126(3) . .
C18 C19 C21 N2 -45(4) . .
C22 N2 C21 C19 152(2) . .
C21 N2 C22 C23 171.7(19) . .
C21 N2 C22 C24 -66(3) . .
Tb1 O13 C24 O14 3(5) . .
Tb1 O13 C24 C22 -177(2) . .
Tb2 O14 C24 O13 38(4) . .
Tb2 O14 C24 C22 -142(2) . .
N2 C22 C24 O13 -37(4) . .
C23 C22 C24 O13 83(3) . .
N2 C22 C24 O14 142(3) . .
C23 C22 C24 O14 -97(3) . .
